data_4336836
loop_
_publ_author_name
'Amit Majumdar'
'Stephen J. Lippard'

_publ_contact_author_address
;Department of Chemistry, Room 18-498
Massachusetts Institute of Technology
77 Massachusetts Avenue
Cambridge, MA 02139-4307
;
_publ_contact_author_email lippard@mit.edu
_publ_contact_author_name 'S. J. Lippard'
_publ_section_title
;
 Non-Heme Mononitrosyldiiron Complexes: Importance of Iron Oxidation State
 in Controlling the Nature of the Nitrosylated Products
;
_journal_name_full 'Inorganic Chemistry'
_journal_page_first 13292
_journal_page_last 13294
_journal_paper_doi 10.1021/ic4019508
_journal_volume 52
_journal_year 2013
_chemical_formula_moiety 'C49 H64 Fe2 N13 O5, 3(B F4)'
_chemical_formula_sum 'C49 H64 B3 F12 Fe2 N13 O5'
_chemical_formula_weight 1287.26
_chemical_name_systematic
;
 ?
;
_space_group_IT_number 2
_space_group_name_Hall '-P 1'
_space_group_name_H-M_alt 'P -1'
_symmetry_cell_setting triclinic
_symmetry_space_group_name_Hall '-P 1'
_symmetry_space_group_name_H-M 'P -1'
_atom_sites_solution_hydrogens geom
_audit_creation_date 2013-05-31
_audit_creation_method
;
  Olex2 1.2
  (compiled Apr 23 2013 17:54:37, GUI svn.r4466)
;
_cell_angle_alpha 67.4970(10)
_cell_angle_beta 73.7200(10)
_cell_angle_gamma 76.6050(10)
_cell_formula_units_Z 2
_cell_length_a 13.7005(6)
_cell_length_b 14.8640(7)
_cell_length_c 18.9800(9)
_cell_measurement_reflns_used 17077
_cell_measurement_temperature 100(2)
_cell_measurement_theta_max 25.65
_cell_measurement_theta_min 2.16
_cell_volume 3393.8(3)
_computing_data_reduction 'SAINT v7.46A (Bruker, 2008)'
_computing_molecular_graphics
;
O. V. Dolomanov, L. J. Bourhis, R. J. Gildea, J. A. K. Howard and H. Puschmann,
OLEX2: a complete structure solution, refinement and analysis program.
J. Appl. Cryst. (2009). 42, 339-341.
;
_computing_publication_material
;
O. V. Dolomanov, L. J. Bourhis, R. J. Gildea, J. A. K. Howard and H. Puschmann,
OLEX2: a complete structure solution, refinement and analysis program.
J. Appl. Cryst. (2009). 42, 339-341.
;
_computing_structure_refinement
;
SHELXL, G.M. Sheldrick, Acta Cryst.
(2008). A64, 112-122
;
_diffrn_ambient_temperature 100.01
_diffrn_measured_fraction_theta_full 0.999
_diffrn_measured_fraction_theta_max 0.997
_diffrn_measurement_device_type 'CCD area detector'
_diffrn_measurement_method 'phi and omega scans'
_diffrn_radiation_monochromator graphite
_diffrn_radiation_type MoK\a
_diffrn_radiation_wavelength 0.71073
_diffrn_reflns_av_R_equivalents 0.0320
_diffrn_reflns_av_unetI/netI 0.0285
_diffrn_reflns_Laue_measured_fraction_full 0.999
_diffrn_reflns_Laue_measured_fraction_max 0.997
_diffrn_reflns_limit_h_max 16
_diffrn_reflns_limit_h_min -16
_diffrn_reflns_limit_k_max 18
_diffrn_reflns_limit_k_min -18
_diffrn_reflns_limit_l_max 23
_diffrn_reflns_limit_l_min -23
_diffrn_reflns_number 55416
_diffrn_reflns_point_group_measured_fraction_full 0.999
_diffrn_reflns_point_group_measured_fraction_max 0.997
_diffrn_reflns_theta_full 25.242
_diffrn_reflns_theta_max 25.73
_diffrn_reflns_theta_min 1.56
_diffrn_source 'Fine focus sealed tube'
_exptl_absorpt_coefficient_mu 0.509
_exptl_absorpt_correction_T_max 0.7453
_exptl_absorpt_correction_T_min 0.6866
_exptl_absorpt_correction_type multi-scan
_exptl_absorpt_process_details
;
SADABS-2008/1 (Bruker,2008) was used for absorption correction.
wR2(int) was 0.0513 before and 0.0417 after correction.
The Ratio of minimum to maximum transmission is 0.9212.
The \l/2 correction factor is 0.0015.
;
_exptl_crystal_colour Brown
_exptl_crystal_density_diffrn 1.260
_exptl_crystal_description Needle
_exptl_crystal_F_000 1328
_exptl_crystal_size_max 0.42
_exptl_crystal_size_mid 0.12
_exptl_crystal_size_min 0.06
_refine_diff_density_max 1.931
_refine_diff_density_min -1.223
_refine_diff_density_rms 0.104
_refine_ls_extinction_method none
_refine_ls_goodness_of_fit_ref 1.133
_refine_ls_hydrogen_treatment constr
_refine_ls_matrix_type full
_refine_ls_number_parameters 711
_refine_ls_number_reflns 12913
_refine_ls_number_restraints 31
_refine_ls_restrained_S_all 1.165
_refine_ls_R_factor_all 0.0997
_refine_ls_R_factor_gt 0.0815
_refine_ls_shift/su_max 0.001
_refine_ls_shift/su_mean 0.000
_refine_ls_structure_factor_coef Fsqd
_refine_ls_weighting_details 'w=1/[\s^2^(Fo^2^)+(0.1607P)^2^+3.5736P] where P=(Fo^2^+2Fc^2^)/3'
_refine_ls_weighting_scheme calc
_refine_ls_wR_factor_gt 0.2439
_refine_ls_wR_factor_ref 0.2602
_reflns_Friedel_coverage 0.000
_reflns_number_gt 9887
_reflns_number_total 12913
_reflns_threshold_expression 'I > 2\s(I)'
_cod_data_source_file ic4019508_si_002_4.cif
_cod_data_source_block 101
_cod_database_code 4336836
_olex2_refinement_description
;
1. Fixed Uiso
 At 1.2 times of:
  All C(H) groups, All C(H,H) groups
 At 1.5 times of:
  All C(H,H,H) groups, All O(H) groups
2. Restrained distances
 C45B-C46B
 2.45 with sigma of 0.04
 C44-C45B
 2.45 with sigma of 0.04
 N11B-C46B \\sim N11B-C45B
 with sigma of 0.02
 F9A-B3A \\sim F10A-B3A \\sim F11A-B3A \\sim F12A-B3A \\sim F9B-B3B 
\\sim F11B-B3B \\sim F10B-B3B ~
 F12B-B3B
 with sigma of 0.02
3. Uiso/Uaniso restraints and constraints
Uanis(N11A) = Uanis(N11B)
Uanis(C15) = Uanis(C16) = Uanis(C17) = Uanis(C18) = Uanis(C19) = Uanis(C20)
Uanis(C9) = Uanis(C8) = Uanis(C10)
Uanis(C44) = Uanis(C45B) = Uanis(C45A) = Uanis(C46A) = Uanis(C46B)
Uanis(F3A) = Uanis(F3B)
Uanis(F4A) = Uanis(F4B)
Uanis(B1) = Uanis(B3B) = Uanis(B3A)
Uanis(F1) = Uanis(F12B) = Uanis(F12A) = Uanis(F10B) = Uanis(F10A) = Uanis(F9A) 
= Uanis(F9B) = Uanis(F11A) = Uanis(F11B)
Uanis(F7) = Uanis(F5B) = Uanis(F5A) = Uanis(F8B) = Uanis(F8A)
4. others
 Sof(H44A)=Sof(C45B)=Sof(H45D)=Sof(H45E)=Sof(H45F)=Sof(C46B)=Sof(H46D)=
 Sof(H46E)=Sof(H46F)=Sof(N11B)=1-FVAR(1)
 Sof(H44)=Sof(C45A)=Sof(H45A)=Sof(H45B)=Sof(H45C)=Sof(C46A)=Sof(H46A)=
 Sof(H46B)=Sof(H46C)=Sof(N11A)=FVAR(1)
 Sof(B3B)=Sof(F9B)=Sof(F10B)=Sof(F11B)=Sof(F12B)=1-FVAR(2)
 Sof(B3A)=Sof(F9A)=Sof(F10A)=Sof(F11A)=Sof(F12A)=FVAR(2)
 Sof(F3B)=Sof(F4B)=1-FVAR(3)
 Sof(F3A)=Sof(F4A)=FVAR(3)
 Sof(F5B)=Sof(F8B)=1-FVAR(4)
 Sof(F5A)=Sof(F8A)=FVAR(4)
5.a Ternary CH refined with riding coordinates:
 C1(H1)
5.b Secondary CH2 refined with riding coordinates:
 C2(H2A,H2B), C3(H3A,H3B), C11(H11A,H11B), C13(H13A,H13B), C21(H21A,H21B),
 C23(H23A,H23B), C24(H24A,H24B), C32(H32A,H32B), C34(H34A,H34B), C42(H42A,H42B)
5.c Aromatic/amide H refined with riding coordinates:
 C6(H6), C7(H7), C8(H8), C9(H9), C16(H16), C17(H17), C18(H18), C19(H19),
 C27(H27), C28(H28), C29(H29), C30(H30), C37(H37), C38(H38), C39(H39), C40(H40),
  C44(H44), C44(H44A), C47(H47)
5.d Tetrahedral OH refined with riding coordinates:
 O2(H2)
5.e Idealised Me refined as rotating group:
 C12(H12A,H12B,H12C), C22(H22A,H22B,H22C), C33(H33A,H33B,H33C), C43(H43A,H43B,
 H43C), C45A(H45A,H45B,H45C), C45B(H45D,H45E,H45F), C46A(H46A,H46B,H46C),
 C46B(H46D,H46E,H46F), C48(H48A,H48B,H48C), C49(H49A,H49B,H49C)
;
_shelx_estimated_absorpt_t_max 0.970
_shelx_estimated_absorpt_t_min 0.815
_shelx_space_group_comment
;
The symmetry employed for this shelxl refinement is uniquely defined
by the following loop, which should always be used as a source of
symmetry information in preference to the above space-group names.
They are only intended as comments.
;
_shelxl_version_number 2013-3

loop_
_space_group_symop_operation_xyz
'x, y, z'
'-x, -y, -z'

loop_
_atom_site_label
_atom_site_type_symbol
_atom_site_fract_x
_atom_site_fract_y
_atom_site_fract_z
_atom_site_U_iso_or_equiv
_atom_site_adp_type
_atom_site_occupancy
_atom_site_site_symmetry_order
_atom_site_calc_flag
_atom_site_refinement_flags_posn
_atom_site_refinement_flags_adp
_atom_site_refinement_flags_occupancy
_atom_site_disorder_assembly
_atom_site_disorder_group
C1 C 0.1149(3) 0.1733(3) 0.3369(2) 0.0364(9) Uani 1 1 d . . . . .
H1 H 0.0515 0.2197 0.3244 0.044 Uiso 1 1 calc R U . . .
C2 C 0.1537(4) 0.1156(3) 0.2816(3) 0.0417(10) Uani 1 1 d . . . . .
H2A H 0.2128 0.0661 0.2977 0.050 Uiso 1 1 calc R U . . .
H2B H 0.0988 0.0800 0.2849 0.050 Uiso 1 1 calc R U . . .
C3 C 0.0986(4) 0.2252(4) 0.1589(3) 0.0491(11) Uani 1 1 d . . . . .
H3A H 0.0453 0.1811 0.1808 0.059 Uiso 1 1 calc R U . . .
H3B H 0.1234 0.2343 0.1027 0.059 Uiso 1 1 calc R U . . .
C4 C 0.0541(4) 0.3225(4) 0.1690(3) 0.0454(10) Uani 1 1 d . . . . .
C5 C 0.0404(4) 0.4572(4) 0.1906(3) 0.0523(13) Uani 1 1 d . . . . .
C6 C 0.0544(5) 0.5361(4) 0.2077(3) 0.0610(15) Uani 1 1 d . . . . .
H6 H 0.1126 0.5340 0.2265 0.073 Uiso 1 1 calc R U . . .
C7 C -0.0214(6) 0.6184(5) 0.1958(3) 0.082(2) Uani 1 1 d . . . . .
H7 H -0.0150 0.6732 0.2075 0.098 Uiso 1 1 calc R U . . .
C8 C -0.1066(5) 0.6222(6) 0.1671(3) 0.0793(12) Uani 1 1 d . . . . .
H8 H -0.1561 0.6796 0.1593 0.095 Uiso 1 1 calc R U . . .
C9 C -0.1199(5) 0.5444(5) 0.1501(3) 0.0793(12) Uani 1 1 d . . . . .
H9 H -0.1776 0.5466 0.1308 0.095 Uiso 1 1 calc R U . . .
C10 C -0.0455(5) 0.4630(6) 0.1624(3) 0.0793(12) Uani 1 1 d . . . . .
C11 C -0.1061(4) 0.3468(7) 0.1193(4) 0.085(2) Uani 1 1 d . . . . .
H11A H -0.1775 0.3680 0.1431 0.101 Uiso 1 1 calc R U . . .
H11B H -0.0965 0.2743 0.1339 0.101 Uiso 1 1 calc R U . . .
C12 C -0.0900(8) 0.3924(9) 0.0325(5) 0.127(4) Uani 1 1 d . . . . .
H12A H -0.0175 0.3777 0.0089 0.190 Uiso 1 1 calc R U . . .
H12B H -0.1097 0.4638 0.0182 0.190 Uiso 1 1 calc R U . . .
H12C H -0.1324 0.3656 0.0135 0.190 Uiso 1 1 calc R U . . .
C13 C 0.2697(4) 0.1248(4) 0.1564(3) 0.0510(12) Uani 1 1 d . . . . .
H13A H 0.2586 0.0553 0.1747 0.061 Uiso 1 1 calc R U . . .
H13B H 0.2704 0.1538 0.0998 0.061 Uiso 1 1 calc R U . . .
C14 C 0.3688(4) 0.1307(3) 0.1707(3) 0.0459(11) Uani 1 1 d . . . . .
C15 C 0.4832(4) 0.1873(4) 0.1967(4) 0.0687(7) Uani 1 1 d . . . . .
C16 C 0.5359(4) 0.2381(4) 0.2185(4) 0.0687(7) Uani 1 1 d . . . . .
H16 H 0.5004 0.2872 0.2408 0.082 Uiso 1 1 calc R U . . .
C17 C 0.6405(4) 0.2155(4) 0.2072(4) 0.0687(7) Uani 1 1 d . . . . .
H17 H 0.6785 0.2486 0.2222 0.082 Uiso 1 1 calc R U . . .
C18 C 0.6910(4) 0.1450(4) 0.1741(4) 0.0687(7) Uani 1 1 d . . . . .
H18 H 0.7637 0.1318 0.1670 0.082 Uiso 1 1 calc R U . . .
C19 C 0.6431(4) 0.0915(4) 0.1501(4) 0.0687(7) Uani 1 1 d . . . . .
H19 H 0.6796 0.0436 0.1269 0.082 Uiso 1 1 calc R U . . .
C20 C 0.5343(4) 0.1160(4) 0.1638(4) 0.0687(7) Uani 1 1 d . . . . .
C21 C 0.4794(6) 0.0022(5) 0.1150(4) 0.085(2) Uani 1 1 d . . . . .
H21A H 0.5382 0.0131 0.0697 0.102 Uiso 1 1 calc R U . . .
H21B H 0.4181 0.0040 0.0965 0.102 Uiso 1 1 calc R U . . .
C22 C 0.5021(7) -0.0985(5) 0.1758(6) 0.108(3) Uani 1 1 d . . . . .
H22A H 0.5294 -0.1477 0.1500 0.162 Uiso 1 1 calc R U . . .
H22B H 0.4386 -0.1165 0.2141 0.162 Uiso 1 1 calc R U . . .
H22C H 0.5527 -0.0960 0.2024 0.162 Uiso 1 1 calc R U . . .
C23 C 0.0930(3) 0.1018(3) 0.4204(3) 0.0382(9) Uani 1 1 d . . . . .
H23A H 0.0275 0.0766 0.4312 0.046 Uiso 1 1 calc R U . . .
H23B H 0.1486 0.0452 0.4276 0.046 Uiso 1 1 calc R U . . .
C24 C -0.0094(3) 0.2270(3) 0.4779(2) 0.0366(9) Uani 1 1 d . . . . .
H24A H -0.0543 0.2199 0.4481 0.044 Uiso 1 1 calc R U . . .
H24B H -0.0473 0.2136 0.5328 0.044 Uiso 1 1 calc R U . . .
C25 C 0.0159(3) 0.3292(3) 0.4446(2) 0.0306(8) Uani 1 1 d . . . . .
C26 C 0.1026(3) 0.4522(3) 0.4009(2) 0.0324(8) Uani 1 1 d . . . . .
C27 C 0.1776(4) 0.5121(3) 0.3756(3) 0.0420(10) Uani 1 1 d . . . . .
H27 H 0.2484 0.4862 0.3695 0.050 Uiso 1 1 calc R U . . .
C28 C 0.1445(4) 0.6129(3) 0.3591(3) 0.0505(12) Uani 1 1 d . . . . .
H28 H 0.1938 0.6568 0.3407 0.061 Uiso 1 1 calc R U . . .
C29 C 0.0402(5) 0.6499(3) 0.3693(3) 0.0544(13) Uani 1 1 d . . . . .
H29 H 0.0200 0.7186 0.3587 0.065 Uiso 1 1 calc R U . . .
C30 C -0.0338(4) 0.5903(3) 0.3941(3) 0.0482(12) Uani 1 1 d . . . . .
H30 H -0.1047 0.6162 0.4001 0.058 Uiso 1 1 calc R U . . .
C31 C -0.0010(3) 0.4902(3) 0.4101(2) 0.0350(9) Uani 1 1 d . . . . .
C32 C -0.1665(3) 0.4160(4) 0.4519(3) 0.0492(11) Uani 1 1 d . . . . .
H32A H -0.2004 0.4669 0.4760 0.059 Uiso 1 1 calc R U . . .
H32B H -0.1871 0.3521 0.4892 0.059 Uiso 1 1 calc R U . . .
C33 C -0.2025(4) 0.4400(4) 0.3789(4) 0.0631(15) Uani 1 1 d . . . . .
H33A H -0.1766 0.4998 0.3399 0.095 Uiso 1 1 calc R U . . .
H33B H -0.2778 0.4505 0.3900 0.095 Uiso 1 1 calc R U . . .
H33C H -0.1769 0.3854 0.3587 0.095 Uiso 1 1 calc R U . . .
C34 C 0.0966(3) 0.0848(3) 0.5543(2) 0.0351(9) Uani 1 1 d . . . . .
H34A H 0.0281 0.0715 0.5878 0.042 Uiso 1 1 calc R U . . .
H34B H 0.1379 0.0216 0.5514 0.042 Uiso 1 1 calc R U . . .
C35 C 0.1487(3) 0.1324(3) 0.5872(2) 0.0343(9) Uani 1 1 d . . . . .
C36 C 0.2479(3) 0.2265(3) 0.5885(2) 0.0346(9) Uani 1 1 d . . . . .
C37 C 0.3155(3) 0.2933(3) 0.5698(3) 0.0404(10) Uani 1 1 d . . . . .
H37 H 0.3438 0.3290 0.5171 0.048 Uiso 1 1 calc R U . . .
C38 C 0.3394(4) 0.3053(4) 0.6317(3) 0.0501(11) Uani 1 1 d . . . . .
H38 H 0.3841 0.3512 0.6213 0.060 Uiso 1 1 calc R U . . .
C39 C 0.2995(4) 0.2520(4) 0.7082(3) 0.0562(13) Uani 1 1 d . . . . .
H39 H 0.3186 0.2620 0.7487 0.067 Uiso 1 1 calc R U . . .
C40 C 0.2329(4) 0.1842(3) 0.7284(3) 0.0466(11) Uani 1 1 d . . . . .
H40 H 0.2061 0.1479 0.7812 0.056 Uiso 1 1 calc R U . . .
C41 C 0.2077(3) 0.1728(3) 0.6666(2) 0.0391(10) Uani 1 1 d . . . . .
C42 C 0.0880(4) 0.0422(3) 0.7319(3) 0.0466(11) Uani 1 1 d . . . . .
H42A H 0.1295 0.0117 0.7725 0.056 Uiso 1 1 calc R U . . .
H42B H 0.0783 -0.0106 0.7158 0.056 Uiso 1 1 calc R U . . .
C43 C -0.0146(5) 0.0879(4) 0.7659(4) 0.084(2) Uani 1 1 d . . . . .
H43A H -0.0534 0.1239 0.7247 0.126 Uiso 1 1 calc R U . . .
H43B H -0.0050 0.1335 0.7886 0.126 Uiso 1 1 calc R U . . .
H43C H -0.0526 0.0364 0.8065 0.126 Uiso 1 1 calc R U . . .
C44 C 0.3238(7) 0.4195(6) 0.0405(4) 0.0977(18) Uani 1 1 d D . . . .
H44 H 0.3191 0.4748 0.0553 0.117 Uiso 0.734(8) 1 calc R U P A 1
H44A H 0.2774 0.4726 0.0524 0.117 Uiso 0.266(8) 1 calc R U P A 2
C45A C 0.3835(10) 0.3437(7) -0.0614(6) 0.0977(18) Uani 0.734(8) 1 d . . P A 1
H45A H 0.4291 0.2891 -0.0330 0.147 Uiso 0.734(8) 1 calc R U P A 1
H45B H 0.4144 0.3643 -0.1174 0.147 Uiso 0.734(8) 1 calc R U P A 1
H45C H 0.3171 0.3225 -0.0523 0.147 Uiso 0.734(8) 1 calc R U P A 1
C45B C 0.475(2) 0.3864(17) -0.0486(16) 0.0977(18) Uani 0.266(8) 1 d D . P A 2
H45D H 0.5335 0.3720 -0.0237 0.147 Uiso 0.266(8) 1 calc R U P A 2
H45E H 0.4985 0.4142 -0.1054 0.147 Uiso 0.266(8) 1 calc R U P A 2
H45F H 0.4471 0.3257 -0.0353 0.147 Uiso 0.266(8) 1 calc R U P A 2
C46A C 0.4038(9) 0.5164(8) -0.0936(6) 0.0977(18) Uani 0.734(8) 1 d . . P A 1
H46A H 0.3591 0.5734 -0.0826 0.147 Uiso 0.734(8) 1 calc R U P A 1
H46B H 0.4014 0.5184 -0.1453 0.147 Uiso 0.734(8) 1 calc R U P A 1
H46C H 0.4745 0.5179 -0.0925 0.147 Uiso 0.734(8) 1 calc R U P A 1
C46B C 0.416(3) 0.5627(17) -0.0743(17) 0.0977(18) Uani 0.266(8) 1 d D . P A 2
H46D H 0.3527 0.6083 -0.0810 0.147 Uiso 0.266(8) 1 calc R U P A 2
H46E H 0.4554 0.5584 -0.1251 0.147 Uiso 0.266(8) 1 calc R U P A 2
H46F H 0.4576 0.5867 -0.0523 0.147 Uiso 0.266(8) 1 calc R U P A 2
C47 C 0.4014(3) 0.0759(3) 0.4054(3) 0.0399(10) Uani 1 1 d . . . . .
H47 H 0.4326 0.1292 0.3654 0.048 Uiso 1 1 calc R U . . .
C48 C 0.5595(4) -0.0272(4) 0.3752(4) 0.0719(18) Uani 1 1 d . . . . .
H48A H 0.5770 0.0353 0.3351 0.108 Uiso 1 1 calc R U . . .
H48B H 0.5640 -0.0753 0.3503 0.108 Uiso 1 1 calc R U . . .
H48C H 0.6075 -0.0518 0.4104 0.108 Uiso 1 1 calc R U . . .
C49 C 0.4140(4) -0.0987(3) 0.4791(3) 0.0576(13) Uani 1 1 d . . . . .
H49A H 0.3537 -0.0784 0.5149 0.086 Uiso 1 1 calc R U . . .
H49B H 0.4665 -0.1397 0.5084 0.086 Uiso 1 1 calc R U . . .
H49C H 0.3941 -0.1364 0.4541 0.086 Uiso 1 1 calc R U . . .
N1 N 0.1857(3) 0.1803(3) 0.1999(2) 0.0411(8) Uani 1 1 d . . . . .
N2 N 0.1019(3) 0.3680(3) 0.1940(2) 0.0439(9) Uani 1 1 d . . . . .
N3 N -0.0351(3) 0.3738(4) 0.1504(2) 0.0573(11) Uani 1 1 d . . . . .
N4 N 0.3783(3) 0.1956(3) 0.2001(2) 0.0428(8) Uani 1 1 d . . . . .
N5 N 0.4612(3) 0.0815(3) 0.1481(3) 0.0577(11) Uani 1 1 d . . . . .
N6 N 0.0863(2) 0.1539(2) 0.47469(19) 0.0315(7) Uani 1 1 d . . . . .
N7 N 0.1106(2) 0.3501(2) 0.42269(18) 0.0297(7) Uani 1 1 d . . . . .
N8 N -0.0548(3) 0.4106(2) 0.4381(2) 0.0357(8) Uani 1 1 d . . . . .
N9 N 0.2093(2) 0.1990(2) 0.54047(19) 0.0312(7) Uani 1 1 d . . . . .
N10 N 0.1448(3) 0.1142(2) 0.6638(2) 0.0375(8) Uani 1 1 d . . . . .
N11A N 0.3684(7) 0.4255(7) -0.0342(5) 0.083(3) Uani 0.734(8) 1 d . . P A 1
N11B N 0.391(2) 0.4616(15) -0.0194(16) 0.083(3) Uani 0.266(8) 1 d D . P A 2
N12 N 0.4551(3) -0.0120(3) 0.4197(2) 0.0420(9) Uani 1 1 d . . . . .
N13 N 0.3018(3) 0.3934(3) 0.2237(3) 0.0529(11) Uani 1 1 d . . . . .
O1 O 0.1958(2) 0.22662(19) 0.32728(16) 0.0330(6) Uani 1 1 d . . . . .
O2 O 0.3376(2) 0.29867(19) 0.37795(16) 0.0322(6) Uani 1 1 d . . . . .
H2 H 0.3852 0.2676 0.3537 0.048 Uiso 1 1 calc R U . . .
O3 O 0.3379(4) 0.4562(4) 0.2161(3) 0.0879(14) Uani 1 1 d . . . . .
O4 O 0.2899(3) 0.3472(3) 0.0889(2) 0.0644(10) Uani 1 1 d . . . . .
O5 O 0.3115(2) 0.09407(19) 0.44131(17) 0.0383(7) Uani 1 1 d . . . . .
Fe1 Fe 0.24969(4) 0.30096(4) 0.21218(3) 0.03543(19) Uani 1 1 d . . . . .
Fe2 Fe 0.22624(4) 0.23152(4) 0.42048(3) 0.02812(18) Uani 1 1 d . . . . .
B3A B 0.7772(7) 0.8873(7) 0.0149(6) 0.0640(14) Uani 0.610(4) 1 d D . P B 1
B3B B 0.7191(10) 0.8424(9) 0.0492(8) 0.0640(14) Uani 0.390(4) 1 d D . P B 2
F9A F 0.7863(7) 0.8998(7) 0.0837(4) 0.1152(10) Uani 0.610(4) 1 d D . P B 1
F9B F 0.6758(11) 0.7507(10) 0.1212(7) 0.1152(10) Uani 0.390(4) 1 d D . P B 2
F10A F 0.8647(7) 0.9198(7) -0.0514(4) 0.1152(10) Uani 0.610(4) 1 d D . P B 1
F10B F 0.7278(12) 0.9596(9) -0.0070(7) 0.1152(10) Uani 0.390(4) 1 d D . P B 2
F11A F 0.7865(8) 0.7800(7) 0.0219(5) 0.1152(10) Uani 0.610(4) 1 d D . P B 1
F11B F 0.8263(11) 0.8108(12) 0.0095(8) 0.1152(10) Uani 0.390(4) 1 d D . P B 2
F12A F 0.6652(7) 0.8992(7) 0.0131(5) 0.1152(10) Uani 0.610(4) 1 d D . P B 1
F12B F 0.6203(11) 0.8404(11) 0.0232(7) 0.1152(10) Uani 0.390(4) 1 d D . P B 2
B2 B 0.2526(6) 0.8546(5) 0.3446(5) 0.072(2) Uani 1 1 d . . . . .
F5A F 0.2531(7) 0.8757(8) 0.2614(6) 0.0856(8) Uani 0.500(10) 1 d . . P C 1
F5B F 0.2595(7) 0.8311(8) 0.2812(6) 0.0856(8) Uani 0.500(10) 1 d . . P C 2
F6 F 0.1541(3) 0.8896(3) 0.3751(3) 0.1033(15) Uani 1 1 d . . . . .
F7 F 0.3186(3) 0.9187(2) 0.3348(3) 0.0856(8) Uani 1 1 d . . . . .
F8A F 0.2771(8) 0.7604(6) 0.3803(7) 0.0856(8) Uani 0.500(10) 1 d . . P C 1
F8B F 0.2897(8) 0.7674(6) 0.4083(7) 0.0856(8) Uani 0.500(10) 1 d . . P C 2
B1 B 0.8119(6) 0.1768(5) 0.3435(4) 0.0640(14) Uani 1 1 d . . . . .
F1 F 0.8321(4) 0.1640(4) 0.4144(3) 0.1152(10) Uani 1 1 d . . . . .
F2 F 0.7582(2) 0.1024(2) 0.35366(17) 0.0521(7) Uani 1 1 d . . . . .
F3A F 0.9084(5) 0.1656(5) 0.2964(4) 0.088(2) Uani 0.765(10) 1 d . . P D 1
F3B F 0.8681(16) 0.1823(18) 0.2688(16) 0.088(2) Uani 0.235(10) 1 d . . P D 2
F4A F 0.7638(5) 0.2702(3) 0.3063(4) 0.0753(17) Uani 0.765(10) 1 d . . P D 1
F4B F 0.7212(18) 0.2488(12) 0.3494(14) 0.0753(17) Uani 0.235(10) 1 d . . P D 2

loop_
_atom_site_aniso_label
_atom_site_aniso_U_11
_atom_site_aniso_U_22
_atom_site_aniso_U_33
_atom_site_aniso_U_23
_atom_site_aniso_U_13
_atom_site_aniso_U_12
C1 0.038(2) 0.032(2) 0.039(2) -0.0118(17) -0.0034(18) -0.0128(16)
C2 0.049(3) 0.035(2) 0.044(2) -0.0176(19) -0.002(2) -0.0138(18)
C3 0.043(3) 0.066(3) 0.043(3) -0.025(2) -0.002(2) -0.015(2)
C4 0.041(2) 0.058(3) 0.032(2) -0.013(2) -0.0021(18) -0.009(2)
C5 0.060(3) 0.053(3) 0.027(2) -0.0111(19) -0.001(2) 0.012(2)
C6 0.083(4) 0.050(3) 0.038(3) -0.015(2) -0.013(3) 0.013(3)
C7 0.119(6) 0.057(3) 0.048(3) -0.021(3) -0.011(3) 0.028(4)
C8 0.070(2) 0.099(3) 0.0490(19) -0.0263(18) -0.0188(17) 0.034(2)
C9 0.070(2) 0.099(3) 0.0490(19) -0.0263(18) -0.0188(17) 0.034(2)
C10 0.070(2) 0.099(3) 0.0490(19) -0.0263(18) -0.0188(17) 0.034(2)
C11 0.042(3) 0.151(7) 0.063(4) -0.038(4) -0.013(3) -0.015(4)
C12 0.126(7) 0.209(11) 0.066(5) -0.031(6) -0.041(5) -0.064(8)
C13 0.051(3) 0.053(3) 0.054(3) -0.030(2) 0.003(2) -0.011(2)
C14 0.048(3) 0.039(2) 0.041(2) -0.0112(19) -0.002(2) -0.0016(19)
C15 0.0501(13) 0.0568(14) 0.0733(16) 0.0079(11) -0.0166(12) -0.0065(10)
C16 0.0501(13) 0.0568(14) 0.0733(16) 0.0079(11) -0.0166(12) -0.0065(10)
C17 0.0501(13) 0.0568(14) 0.0733(16) 0.0079(11) -0.0166(12) -0.0065(10)
C18 0.0501(13) 0.0568(14) 0.0733(16) 0.0079(11) -0.0166(12) -0.0065(10)
C19 0.0501(13) 0.0568(14) 0.0733(16) 0.0079(11) -0.0166(12) -0.0065(10)
C20 0.0501(13) 0.0568(14) 0.0733(16) 0.0079(11) -0.0166(12) -0.0065(10)
C21 0.085(5) 0.066(4) 0.098(5) -0.047(4) -0.003(4) 0.015(3)
C22 0.107(6) 0.058(4) 0.146(8) -0.036(5) -0.018(6) 0.005(4)
C23 0.045(2) 0.029(2) 0.043(2) -0.0141(17) -0.0042(19) -0.0130(17)
C24 0.035(2) 0.030(2) 0.038(2) -0.0086(17) -0.0003(17) -0.0055(16)
C25 0.034(2) 0.0241(18) 0.0297(19) -0.0088(15) -0.0048(16) 0.0013(15)
C26 0.046(2) 0.0220(18) 0.0266(19) -0.0095(14) -0.0053(16) -0.0001(15)
C27 0.055(3) 0.026(2) 0.042(2) -0.0110(17) -0.005(2) -0.0082(18)
C28 0.085(4) 0.024(2) 0.043(3) -0.0102(18) -0.013(2) -0.012(2)
C29 0.093(4) 0.020(2) 0.045(3) -0.0130(18) -0.016(3) 0.007(2)
C30 0.064(3) 0.034(2) 0.036(2) -0.0149(19) -0.007(2) 0.014(2)
C31 0.047(2) 0.0280(19) 0.0257(19) -0.0108(15) -0.0059(17) 0.0039(16)
C32 0.033(2) 0.048(3) 0.056(3) -0.018(2) -0.004(2) 0.0079(19)
C33 0.058(3) 0.054(3) 0.084(4) -0.025(3) -0.037(3) 0.009(2)
C34 0.039(2) 0.0220(18) 0.035(2) -0.0031(15) -0.0031(17) -0.0048(15)
C35 0.038(2) 0.0232(18) 0.032(2) -0.0064(15) -0.0007(16) 0.0014(15)
C36 0.032(2) 0.0279(19) 0.040(2) -0.0143(16) -0.0071(17) 0.0076(15)
C37 0.036(2) 0.039(2) 0.046(2) -0.0173(19) -0.0093(19) 0.0007(17)
C38 0.047(3) 0.048(3) 0.061(3) -0.025(2) -0.019(2) 0.004(2)
C39 0.060(3) 0.062(3) 0.059(3) -0.039(3) -0.022(3) 0.011(3)
C40 0.050(3) 0.046(3) 0.037(2) -0.016(2) -0.013(2) 0.012(2)
C41 0.039(2) 0.029(2) 0.039(2) -0.0109(17) -0.0071(18) 0.0111(16)
C42 0.061(3) 0.028(2) 0.032(2) -0.0017(17) 0.001(2) -0.0007(19)
C43 0.073(4) 0.049(3) 0.081(4) -0.007(3) 0.034(3) -0.004(3)
C44 0.117(4) 0.070(3) 0.074(3) -0.017(2) 0.025(3) -0.022(3)
C45A 0.117(4) 0.070(3) 0.074(3) -0.017(2) 0.025(3) -0.022(3)
C45B 0.117(4) 0.070(3) 0.074(3) -0.017(2) 0.025(3) -0.022(3)
C46A 0.117(4) 0.070(3) 0.074(3) -0.017(2) 0.025(3) -0.022(3)
C46B 0.117(4) 0.070(3) 0.074(3) -0.017(2) 0.025(3) -0.022(3)
C47 0.039(2) 0.032(2) 0.038(2) -0.0065(17) -0.0035(18) 0.0001(17)
C48 0.053(3) 0.050(3) 0.078(4) -0.008(3) 0.006(3) 0.012(2)
C49 0.053(3) 0.034(2) 0.068(3) -0.011(2) 0.000(3) -0.001(2)
N1 0.043(2) 0.042(2) 0.040(2) -0.0206(16) 0.0010(16) -0.0095(16)
N2 0.047(2) 0.044(2) 0.0346(19) -0.0104(16) -0.0093(16) 0.0003(17)
N3 0.041(2) 0.087(3) 0.038(2) -0.022(2) -0.0070(17) 0.002(2)
N4 0.040(2) 0.041(2) 0.044(2) -0.0123(16) -0.0078(16) -0.0038(15)
N5 0.053(2) 0.046(2) 0.061(3) -0.019(2) 0.000(2) 0.0046(19)
N6 0.0337(17) 0.0223(15) 0.0345(17) -0.0078(13) -0.0034(14) -0.0045(12)
N7 0.0348(17) 0.0183(14) 0.0320(17) -0.0078(12) -0.0037(13) -0.0019(12)
N8 0.0333(18) 0.0319(17) 0.0347(18) -0.0127(14) -0.0026(14) 0.0052(13)
N9 0.0317(17) 0.0245(15) 0.0333(17) -0.0103(13) -0.0047(14) 0.0015(12)
N10 0.0399(19) 0.0276(17) 0.0336(18) -0.0062(14) -0.0035(15) 0.0038(14)
N11A 0.089(6) 0.066(6) 0.054(4) 0.000(4) 0.021(4) -0.014(4)
N11B 0.089(6) 0.066(6) 0.054(4) 0.000(4) 0.021(4) -0.014(4)
N12 0.0375(19) 0.0314(18) 0.044(2) -0.0088(15) -0.0035(16) 0.0069(14)
N13 0.062(3) 0.0280(19) 0.060(3) -0.0119(17) 0.008(2) -0.0209(18)
O1 0.0367(15) 0.0252(13) 0.0359(15) -0.0099(11) -0.0042(12) -0.0074(11)
O2 0.0265(13) 0.0266(13) 0.0411(15) -0.0138(11) -0.0001(11) -0.0043(10)
O3 0.097(3) 0.085(3) 0.092(3) -0.040(3) -0.002(3) -0.037(3)
O4 0.059(2) 0.067(2) 0.0401(19) 0.0018(17) -0.0002(16) -0.0064(18)
O5 0.0374(16) 0.0260(13) 0.0418(16) -0.0127(12) 0.0008(13) 0.0045(11)
Fe1 0.0380(4) 0.0312(3) 0.0333(3) -0.0086(2) -0.0032(3) -0.0076(2)
Fe2 0.0288(3) 0.0188(3) 0.0321(3) -0.0078(2) -0.0019(2) -0.0017(2)
B3A 0.072(4) 0.047(3) 0.068(3) -0.019(2) -0.017(3) 0.004(2)
B3B 0.072(4) 0.047(3) 0.068(3) -0.019(2) -0.017(3) 0.004(2)
F9A 0.143(3) 0.127(3) 0.0837(17) -0.0414(17) -0.0364(18) -0.0089(19)
F9B 0.143(3) 0.127(3) 0.0837(17) -0.0414(17) -0.0364(18) -0.0089(19)
F10A 0.143(3) 0.127(3) 0.0837(17) -0.0414(17) -0.0364(18) -0.0089(19)
F10B 0.143(3) 0.127(3) 0.0837(17) -0.0414(17) -0.0364(18) -0.0089(19)
F11A 0.143(3) 0.127(3) 0.0837(17) -0.0414(17) -0.0364(18) -0.0089(19)
F11B 0.143(3) 0.127(3) 0.0837(17) -0.0414(17) -0.0364(18) -0.0089(19)
F12A 0.143(3) 0.127(3) 0.0837(17) -0.0414(17) -0.0364(18) -0.0089(19)
F12B 0.143(3) 0.127(3) 0.0837(17) -0.0414(17) -0.0364(18) -0.0089(19)
B2 0.080(5) 0.039(3) 0.085(5) -0.016(3) 0.004(4) -0.020(3)
F5A 0.0987(19) 0.0504(14) 0.106(2) -0.0235(15) -0.0124(16) -0.0247(14)
F5B 0.0987(19) 0.0504(14) 0.106(2) -0.0235(15) -0.0124(16) -0.0247(14)
F6 0.081(3) 0.070(2) 0.118(3) -0.009(2) 0.027(2) -0.032(2)
F7 0.0987(19) 0.0504(14) 0.106(2) -0.0235(15) -0.0124(16) -0.0247(14)
F8A 0.0987(19) 0.0504(14) 0.106(2) -0.0235(15) -0.0124(16) -0.0247(14)
F8B 0.0987(19) 0.0504(14) 0.106(2) -0.0235(15) -0.0124(16) -0.0247(14)
B1 0.072(4) 0.047(3) 0.068(3) -0.019(2) -0.017(3) 0.004(2)
F1 0.143(3) 0.127(3) 0.0837(17) -0.0414(17) -0.0364(18) -0.0089(19)
F2 0.0492(15) 0.0495(15) 0.0581(17) -0.0183(13) -0.0069(13) -0.0137(12)
F3A 0.055(4) 0.087(3) 0.122(5) -0.044(4) 0.020(3) -0.043(3)
F3B 0.055(4) 0.087(3) 0.122(5) -0.044(4) 0.020(3) -0.043(3)
F4A 0.102(4) 0.035(2) 0.092(5) -0.021(3) -0.036(4) 0.004(2)
F4B 0.102(4) 0.035(2) 0.092(5) -0.021(3) -0.036(4) 0.004(2)

loop_
_atom_type_symbol
_atom_type_description
_atom_type_scat_dispersion_real
_atom_type_scat_dispersion_imag
_atom_type_scat_source
C C 0.0033 0.0016 'International Tables Vol C Tables 4.2.6.8 and 6.1.1.4'
H H 0.0000 0.0000 'International Tables Vol C Tables 4.2.6.8 and 6.1.1.4'
N N 0.0061 0.0033 'International Tables Vol C Tables 4.2.6.8 and 6.1.1.4'
O O 0.0106 0.0060 'International Tables Vol C Tables 4.2.6.8 and 6.1.1.4'
B B 0.0013 0.0007 'International Tables Vol C Tables 4.2.6.8 and 6.1.1.4'
F F 0.0171 0.0103 'International Tables Vol C Tables 4.2.6.8 and 6.1.1.4'
Fe Fe 0.3463 0.8444 'International Tables Vol C Tables 4.2.6.8 and 6.1.1.4'

loop_
_geom_angle_atom_site_label_1
_geom_angle_atom_site_label_2
_geom_angle_atom_site_label_3
_geom_angle
C2 C1 H1 110.5
C2 C1 C23 109.0(3)
C23 C1 H1 110.5
O1 C1 H1 110.5
O1 C1 C2 107.0(3)
O1 C1 C23 109.4(3)
C1 C2 H2A 109.3
C1 C2 H2B 109.3
H2A C2 H2B 107.9
N1 C2 C1 111.7(3)
N1 C2 H2A 109.3
N1 C2 H2B 109.3
H3A C3 H3B 108.3
C4 C3 H3A 109.8
C4 C3 H3B 109.8
N1 C3 H3A 109.8
N1 C3 H3B 109.8
N1 C3 C4 109.3(4)
N2 C4 C3 122.5(4)
N2 C4 N3 113.5(5)
N3 C4 C3 123.9(5)
C6 C5 C10 120.2(5)
N2 C5 C6 130.6(5)
N2 C5 C10 109.1(5)
C5 C6 H6 121.6
C5 C6 C7 116.8(6)
C7 C6 H6 121.6
C6 C7 H7 119.2
C6 C7 C8 121.7(7)
C8 C7 H7 119.2
C7 C8 H8 119.3
C9 C8 C7 121.4(6)
C9 C8 H8 119.3
C8 C9 H9 121.6
C8 C9 C10 116.9(7)
C10 C9 H9 121.6
C9 C10 C5 123.1(7)
C9 C10 N3 131.4(7)
N3 C10 C5 105.5(5)
H11A C11 H11B 107.9
C12 C11 H11A 109.2
C12 C11 H11B 109.2
N3 C11 H11A 109.2
N3 C11 H11B 109.2
N3 C11 C12 112.2(6)
C11 C12 H12A 109.5
C11 C12 H12B 109.5
C11 C12 H12C 109.5
H12A C12 H12B 109.5
H12A C12 H12C 109.5
H12B C12 H12C 109.5
H13A C13 H13B 108.4
C14 C13 H13A 110.1
C14 C13 H13B 110.1
C14 C13 N1 108.0(4)
N1 C13 H13A 110.1
N1 C13 H13B 110.1
N4 C14 C13 122.5(4)
N4 C14 N5 111.2(5)
N5 C14 C13 125.8(4)
C16 C15 N4 130.7(6)
C20 C15 C16 121.4(6)
C20 C15 N4 107.9(6)
C15 C16 H16 120.9
C17 C16 C15 118.1(7)
C17 C16 H16 120.9
C16 C17 H17 119.9
C16 C17 C18 120.3(7)
C18 C17 H17 119.9
C17 C18 H18 117.6
C17 C18 C19 124.8(6)
C19 C18 H18 117.6
C18 C19 H19 123.3
C18 C19 C20 113.4(6)
C20 C19 H19 123.3
C15 C20 C19 122.1(6)
N5 C20 C15 106.9(5)
N5 C20 C19 131.0(6)
H21A C21 H21B 108.0
C22 C21 H21A 109.4
C22 C21 H21B 109.4
N5 C21 H21A 109.4
N5 C21 H21B 109.4
N5 C21 C22 111.0(6)
C21 C22 H22A 109.5
C21 C22 H22B 109.5
C21 C22 H22C 109.5
H22A C22 H22B 109.5
H22A C22 H22C 109.5
H22B C22 H22C 109.5
C1 C23 H23A 109.9
C1 C23 H23B 109.9
H23A C23 H23B 108.3
N6 C23 C1 108.9(3)
N6 C23 H23A 109.9
N6 C23 H23B 109.9
H24A C24 H24B 108.0
C25 C24 H24A 109.5
C25 C24 H24B 109.5
C25 C24 N6 110.9(3)
N6 C24 H24A 109.5
N6 C24 H24B 109.5
N7 C25 C24 123.3(3)
N7 C25 N8 112.3(3)
N8 C25 C24 124.3(4)
C27 C26 C31 121.5(4)
C27 C26 N7 130.6(4)
C31 C26 N7 107.9(4)
C26 C27 H27 121.6
C26 C27 C28 116.9(5)
C28 C27 H27 121.6
C27 C28 H28 119.5
C29 C28 C27 121.0(5)
C29 C28 H28 119.5
C28 C29 H29 119.0
C30 C29 C28 121.9(4)
C30 C29 H29 119.1
C29 C30 H30 121.4
C29 C30 C31 117.1(4)
C31 C30 H30 121.4
C30 C31 C26 121.6(4)
C30 C31 N8 131.7(4)
N8 C31 C26 106.6(3)
H32A C32 H32B 107.8
C33 C32 H32A 109.1
C33 C32 H32B 109.1
N8 C32 H32A 109.1
N8 C32 H32B 109.1
N8 C32 C33 112.5(4)
C32 C33 H33A 109.5
C32 C33 H33B 109.5
C32 C33 H33C 109.5
H33A C33 H33B 109.5
H33A C33 H33C 109.5
H33B C33 H33C 109.5
H34A C34 H34B 108.5
C35 C34 H34A 110.2
C35 C34 H34B 110.2
C35 C34 N6 107.3(3)
N6 C34 H34A 110.2
N6 C34 H34B 110.2
N9 C35 C34 120.5(4)
N9 C35 N10 112.0(4)
N10 C35 C34 127.5(4)
C37 C36 C41 121.3(4)
N9 C36 C37 130.4(4)
N9 C36 C41 108.3(4)
C36 C37 H37 121.6
C38 C37 C36 116.8(4)
C38 C37 H37 121.6
C37 C38 H38 119.3
C39 C38 C37 121.4(5)
C39 C38 H38 119.3
C38 C39 H39 118.5
C38 C39 C40 122.9(5)
C40 C39 H39 118.5
C39 C40 H40 122.0
C41 C40 C39 115.9(4)
C41 C40 H40 122.0
C40 C41 C36 121.7(4)
N10 C41 C36 105.9(4)
N10 C41 C40 132.4(4)
H42A C42 H42B 107.8
C43 C42 H42A 109.1
C43 C42 H42B 109.1
N10 C42 H42A 109.1
N10 C42 H42B 109.1
N10 C42 C43 112.5(4)
C42 C43 H43A 109.5
C42 C43 H43B 109.5
C42 C43 H43C 109.5
H43A C43 H43B 109.5
H43A C43 H43C 109.5
H43B C43 H43C 109.5
N11A C44 H44 118.5
N11B C44 H44A 104.2
O4 C44 H44 118.5
O4 C44 H44A 104.2
O4 C44 N11A 122.9(8)
O4 C44 N11B 151.6(12)
H45A C45A H45B 109.5
H45A C45A H45C 109.5
H45B C45A H45C 109.5
N11A C45A H45A 109.5
N11A C45A H45B 109.5
N11A C45A H45C 109.5
H45D C45B H45E 109.5
H45D C45B H45F 109.5
H45E C45B H45F 109.5
N11B C45B H45D 109.5
N11B C45B H45E 109.5
N11B C45B H45F 109.5
H46A C46A H46B 109.5
H46A C46A H46C 109.5
H46B C46A H46C 109.5
N11A C46A H46A 109.5
N11A C46A H46B 109.5
N11A C46A H46C 109.5
H46D C46B H46E 109.5
H46D C46B H46F 109.5
H46E C46B H46F 109.5
N11B C46B H46D 109.5
N11B C46B H46E 109.5
N11B C46B H46F 109.5
N12 C47 H47 118.0
O5 C47 H47 118.0
O5 C47 N12 124.1(4)
H48A C48 H48B 109.5
H48A C48 H48C 109.5
H48B C48 H48C 109.5
N12 C48 H48A 109.5
N12 C48 H48B 109.5
N12 C48 H48C 109.5
H49A C49 H49B 109.5
H49A C49 H49C 109.5
H49B C49 H49C 109.5
N12 C49 H49A 109.5
N12 C49 H49B 109.5
N12 C49 H49C 109.5
C2 N1 C3 113.1(4)
C2 N1 C13 109.7(4)
C2 N1 Fe1 103.6(2)
C3 N1 C13 111.4(4)
C3 N1 Fe1 109.4(3)
C13 N1 Fe1 109.2(3)
C4 N2 C5 105.4(4)
C4 N2 Fe1 116.2(3)
C5 N2 Fe1 137.7(4)
C4 N3 C10 106.4(5)
C4 N3 C11 128.1(5)
C10 N3 C11 125.5(5)
C14 N4 C15 106.3(4)
C14 N4 Fe1 115.8(3)
C15 N4 Fe1 135.7(4)
C14 N5 C20 107.7(5)
C14 N5 C21 126.0(5)
C20 N5 C21 126.3(5)
C23 N6 C24 112.0(3)
C23 N6 C34 112.4(3)
C23 N6 Fe2 102.2(2)
C24 N6 Fe2 110.4(2)
C34 N6 C24 111.2(3)
C34 N6 Fe2 108.1(2)
C25 N7 C26 106.5(3)
C25 N7 Fe2 115.6(2)
C26 N7 Fe2 137.7(3)
C25 N8 C31 106.7(3)
C25 N8 C32 127.2(4)
C31 N8 C32 125.9(3)
C35 N9 C36 106.5(3)
C35 N9 Fe2 116.2(3)
C36 N9 Fe2 137.3(3)
C35 N10 C41 107.3(3)
C35 N10 C42 126.9(4)
C41 N10 C42 125.7(4)
C44 N11A C45A 122.6(8)
C44 N11A C46A 122.1(9)
C45A N11A C46A 115.3(8)
C44 N11B C45B 112.5(16)
C44 N11B C46B 141(2)
C46B N11B C45B 106(2)
C47 N12 C48 120.8(4)
C47 N12 C49 122.3(4)
C49 N12 C48 116.9(4)
O3 N13 Fe1 166.9(5)
C1 O1 Fe1 111.0(2)
C1 O1 Fe2 118.7(2)
Fe2 O1 Fe1 129.81(14)
Fe2 O2 H2 109.5
C44 O4 Fe1 132.0(5)
C47 O5 Fe2 124.8(3)
N2 Fe1 N1 77.07(15)
N2 Fe1 O4 83.87(15)
N4 Fe1 N1 76.17(14)
N4 Fe1 N2 150.67(16)
N4 Fe1 O4 81.39(15)
N13 Fe1 N1 178.47(18)
N13 Fe1 N2 104.19(18)
N13 Fe1 N4 102.77(18)
N13 Fe1 O1 98.44(16)
N13 Fe1 O4 97.46(18)
O1 Fe1 N1 80.60(12)
O1 Fe1 N2 92.70(13)
O1 Fe1 N4 94.59(13)
O1 Fe1 O4 164.10(15)
O4 Fe1 N1 83.51(15)
N7 Fe2 N6 79.15(12)
N7 Fe2 N9 87.27(12)
N9 Fe2 N6 76.09(13)
O1 Fe2 N6 79.67(12)
O1 Fe2 N7 91.38(12)
O1 Fe2 N9 155.54(12)
O1 Fe2 O5 91.63(12)
O2 Fe2 N6 177.71(11)
O2 Fe2 N7 98.84(12)
O2 Fe2 N9 102.80(13)
O2 Fe2 O1 101.54(12)
O2 Fe2 O5 95.16(12)
O5 Fe2 N6 86.73(11)
O5 Fe2 N7 164.78(12)
O5 Fe2 N9 83.83(12)
F9A B3A F10A 111.9(8)
F9A B3A F11A 113.9(8)
F9A B3A F12A 110.0(8)
F10A B3A F11A 100.8(8)
F10A B3A F12A 128.4(8)
F12A B3A F11A 88.5(7)
F9B B3B F10B 158.4(12)
F11B B3B F9B 109.9(11)
F11B B3B F10B 90.7(10)
F11B B3B F12B 122.8(13)
F12B B3B F9B 80.8(9)
F12B B3B F10B 93.5(10)
F5B B2 F6 113.2(8)
F5B B2 F7 115.3(7)
F5B B2 F8B 111.1(7)
F6 B2 F5A 104.2(7)
F6 B2 F7 109.2(5)
F6 B2 F8B 107.4(7)
F7 B2 F5A 99.3(6)
F7 B2 F8B 99.6(7)
F8A B2 F5A 111.3(7)
F8A B2 F6 112.4(7)
F8A B2 F7 118.7(8)
F1 B1 F2 108.8(6)
F1 B1 F3A 104.1(7)
F1 B1 F3B 137.2(12)
F1 B1 F4A 115.0(6)
F1 B1 F4B 95.5(10)
F2 B1 F4A 112.5(6)
F2 B1 F4B 94.8(9)
F3A B1 F2 109.6(5)
F3A B1 F4A 106.4(6)
F3B B1 F2 95.9(10)
F3B B1 F4B 117.1(13)

loop_
_geom_bond_atom_site_label_1
_geom_bond_atom_site_label_2
_geom_bond_distance
C1 H1 1.0000
C1 C2 1.510(6)
C1 C23 1.524(6)
C1 O1 1.440(5)
C2 H2A 0.9900
C2 H2B 0.9900
C2 N1 1.483(6)
C3 H3A 0.9900
C3 H3B 0.9900
C3 C4 1.495(7)
C3 N1 1.492(6)
C4 N2 1.318(6)
C4 N3 1.343(6)
C5 C6 1.395(8)
C5 C10 1.398(9)
C5 N2 1.386(6)
C6 H6 0.9500
C6 C7 1.399(8)
C7 H7 0.9500
C7 C8 1.402(10)
C8 H8 0.9500
C8 C9 1.376(11)
C9 H9 0.9500
C9 C10 1.379(8)
C10 N3 1.397(9)
C11 H11A 0.9900
C11 H11B 0.9900
C11 C12 1.494(10)
C11 N3 1.463(8)
C12 H12A 0.9800
C12 H12B 0.9800
C12 H12C 0.9800
C13 H13A 0.9900
C13 H13B 0.9900
C13 C14 1.486(7)
C13 N1 1.495(6)
C14 N4 1.330(6)
C14 N5 1.353(6)
C15 C16 1.387(9)
C15 C20 1.386(10)
C15 N4 1.398(7)
C16 H16 0.9500
C16 C17 1.369(8)
C17 H17 0.9500
C17 C18 1.377(9)
C18 H18 0.9500
C18 C19 1.399(9)
C19 H19 0.9500
C19 C20 1.423(8)
C20 N5 1.369(8)
C21 H21A 0.9900
C21 H21B 0.9900
C21 C22 1.527(10)
C21 N5 1.480(8)
C22 H22A 0.9800
C22 H22B 0.9800
C22 H22C 0.9800
C23 H23A 0.9900
C23 H23B 0.9900
C23 N6 1.481(5)
C24 H24A 0.9900
C24 H24B 0.9900
C24 C25 1.488(5)
C24 N6 1.499(5)
C25 N7 1.318(5)
C25 N8 1.352(5)
C26 C27 1.377(6)
C26 C31 1.389(6)
C26 N7 1.398(5)
C27 H27 0.9500
C27 C28 1.398(6)
C28 H28 0.9500
C28 C29 1.394(8)
C29 H29 0.9500
C29 C30 1.365(8)
C30 H30 0.9500
C30 C31 1.389(6)
C31 N8 1.389(6)
C32 H32A 0.9900
C32 H32B 0.9900
C32 C33 1.489(7)
C32 N8 1.466(6)
C33 H33A 0.9800
C33 H33B 0.9800
C33 H33C 0.9800
C34 H34A 0.9900
C34 H34B 0.9900
C34 C35 1.491(6)
C34 N6 1.491(5)
C35 N9 1.324(5)
C35 N10 1.359(5)
C36 C37 1.393(6)
C36 C41 1.407(6)
C36 N9 1.391(5)
C37 H37 0.9500
C37 C38 1.386(7)
C38 H38 0.9500
C38 C39 1.382(8)
C39 H39 0.9500
C39 C40 1.389(8)
C40 H40 0.9500
C40 C41 1.389(7)
C41 N10 1.384(6)
C42 H42A 0.9900
C42 H42B 0.9900
C42 C43 1.497(7)
C42 N10 1.478(5)
C43 H43A 0.9800
C43 H43B 0.9800
C43 H43C 0.9800
C44 H44 0.9500
C44 H44A 0.9500
C44 N11A 1.354(11)
C44 N11B 1.29(3)
C44 O4 1.204(8)
C45A H45A 0.9800
C45A H45B 0.9800
C45A H45C 0.9800
C45A N11A 1.445(14)
C45B H45D 0.9800
C45B H45E 0.9800
C45B H45F 0.9800
C45B N11B 1.55(2)
C46A H46A 0.9800
C46A H46B 0.9800
C46A H46C 0.9800
C46A N11A 1.471(12)
C46B H46D 0.9800
C46B H46E 0.9800
C46B H46F 0.9800
C46B N11B 1.52(2)
C47 H47 0.9500
C47 N12 1.311(5)
C47 O5 1.252(5)
C48 H48A 0.9800
C48 H48B 0.9800
C48 H48C 0.9800
C48 N12 1.459(6)
C49 H49A 0.9800
C49 H49B 0.9800
C49 H49C 0.9800
C49 N12 1.455(6)
N1 Fe1 2.281(4)
N2 Fe1 2.099(4)
N4 Fe1 2.093(4)
N6 Fe2 2.253(3)
N7 Fe2 2.084(3)
N9 Fe2 2.095(3)
N13 O3 1.100(6)
N13 Fe1 1.794(4)
O1 Fe1 2.041(3)
O1 Fe2 1.958(3)
O2 H2 0.8400
O2 Fe2 1.837(3)
O4 Fe1 2.116(4)
O5 Fe2 2.057(3)
B3A F9A 1.430(10)
B3A F10A 1.486(10)
B3A F11A 1.525(10)
B3A F12A 1.513(10)
B3B F9B 1.604(12)
B3B F10B 1.670(12)
B3B F11B 1.509(13)
B3B F12B 1.573(13)
B2 F5A 1.486(13)
B2 F5B 1.349(12)
B2 F6 1.377(8)
B2 F7 1.389(8)
B2 F8A 1.309(11)
B2 F8B 1.497(13)
B1 F1 1.382(8)
B1 F2 1.392(8)
B1 F3A 1.388(9)
B1 F3B 1.39(3)
B1 F4A 1.395(8)
B1 F4B 1.45(2)

loop_
_geom_torsion_atom_site_label_1
_geom_torsion_atom_site_label_2
_geom_torsion_atom_site_label_3
_geom_torsion_atom_site_label_4
_geom_torsion
C1 C2 N1 C3 -84.7(5)
C1 C2 N1 C13 150.2(4)
C1 C2 N1 Fe1 33.7(4)
C1 C23 N6 C24 71.2(4)
C1 C23 N6 C34 -162.7(3)
C1 C23 N6 Fe2 -47.0(4)
C2 C1 C23 N6 162.8(3)
C2 C1 O1 Fe1 49.7(4)
C2 C1 O1 Fe2 -137.3(3)
C3 C4 N2 C5 176.2(4)
C3 C4 N2 Fe1 3.9(6)
C3 C4 N3 C10 -175.4(5)
C3 C4 N3 C11 1.3(8)
C4 C3 N1 C2 91.5(4)
C4 C3 N1 C13 -144.3(4)
C4 C3 N1 Fe1 -23.4(4)
C5 C6 C7 C8 -0.9(9)
C5 C10 N3 C4 -1.7(6)
C5 C10 N3 C11 -178.5(5)
C6 C5 C10 C9 -0.1(9)
C6 C5 C10 N3 179.1(5)
C6 C5 N2 C4 -177.8(5)
C6 C5 N2 Fe1 -8.1(8)
C6 C7 C8 C9 0.7(10)
C7 C8 C9 C10 -0.2(10)
C8 C9 C10 C5 -0.1(10)
C8 C9 C10 N3 -179.1(6)
C9 C10 N3 C4 177.4(7)
C9 C10 N3 C11 0.6(11)
C10 C5 C6 C7 0.6(8)
C10 C5 N2 C4 -0.2(5)
C10 C5 N2 Fe1 169.5(4)
C12 C11 N3 C4 -97.1(9)
C12 C11 N3 C10 79.1(9)
C13 C14 N4 C15 -173.2(5)
C13 C14 N4 Fe1 -7.3(6)
C13 C14 N5 C20 172.6(5)
C13 C14 N5 C21 -9.3(8)
C14 C13 N1 C2 -85.0(5)
C14 C13 N1 C3 148.9(4)
C14 C13 N1 Fe1 27.9(5)
C15 C16 C17 C18 0.7(8)
C15 C20 N5 C14 0.1(6)
C15 C20 N5 C21 -177.9(6)
C16 C15 C20 C19 -0.6(9)
C16 C15 C20 N5 -179.2(5)
C16 C15 N4 C14 179.1(6)
C16 C15 N4 Fe1 17.4(9)
C16 C17 C18 C19 -0.3(9)
C17 C18 C19 C20 -0.6(8)
C18 C19 C20 C15 1.0(8)
C18 C19 C20 N5 179.2(6)
C19 C20 N5 C14 -178.3(6)
C19 C20 N5 C21 3.6(10)
C20 C15 C16 C17 -0.4(9)
C20 C15 N4 C14 0.5(6)
C20 C15 N4 Fe1 -161.2(4)
C22 C21 N5 C14 -103.4(7)
C22 C21 N5 C20 74.3(8)
C23 C1 C2 N1 -174.7(4)
C23 C1 O1 Fe1 167.7(2)
C23 C1 O1 Fe2 -19.3(4)
C24 C25 N7 C26 -175.3(4)
C24 C25 N7 Fe2 9.4(5)
C24 C25 N8 C31 175.6(4)
C24 C25 N8 C32 -8.6(7)
C25 C24 N6 C23 -113.4(4)
C25 C24 N6 C34 119.9(4)
C25 C24 N6 Fe2 -0.2(4)
C26 C27 C28 C29 1.0(7)
C26 C31 N8 C25 -0.1(4)
C26 C31 N8 C32 -176.0(4)
C27 C26 C31 C30 0.1(6)
C27 C26 C31 N8 -178.4(4)
C27 C26 N7 C25 178.0(4)
C27 C26 N7 Fe2 -8.3(7)
C27 C28 C29 C30 -1.3(7)
C28 C29 C30 C31 1.0(7)
C29 C30 C31 C26 -0.4(6)
C29 C30 C31 N8 177.7(4)
C30 C31 N8 C25 -178.4(4)
C30 C31 N8 C32 5.7(7)
C31 C26 C27 C28 -0.4(6)
C31 C26 N7 C25 -0.8(4)
C31 C26 N7 Fe2 172.9(3)
C33 C32 N8 C25 -95.1(5)
C33 C32 N8 C31 79.9(6)
C34 C35 N9 C36 -178.2(3)
C34 C35 N9 Fe2 0.0(4)
C34 C35 N10 C41 177.8(4)
C34 C35 N10 C42 0.3(6)
C35 C34 N6 C23 147.5(3)
C35 C34 N6 C24 -86.0(4)
C35 C34 N6 Fe2 35.4(3)
C36 C37 C38 C39 1.3(6)
C36 C41 N10 C35 0.4(4)
C36 C41 N10 C42 177.9(3)
C37 C36 C41 C40 0.4(6)
C37 C36 C41 N10 -179.8(3)
C37 C36 N9 C35 179.5(4)
C37 C36 N9 Fe2 1.9(6)
C37 C38 C39 C40 -0.7(7)
C38 C39 C40 C41 -0.1(7)
C39 C40 C41 C36 0.2(6)
C39 C40 C41 N10 -179.5(4)
C40 C41 N10 C35 -179.8(4)
C40 C41 N10 C42 -2.3(7)
C41 C36 C37 C38 -1.1(6)
C41 C36 N9 C35 0.3(4)
C41 C36 N9 Fe2 -177.4(3)
C43 C42 N10 C35 -96.5(6)
C43 C42 N10 C41 86.5(6)
N1 C3 C4 N2 14.6(6)
N1 C3 C4 N3 -168.6(4)
N1 C13 C14 N4 -15.6(6)
N1 C13 C14 N5 172.7(5)
N2 C4 N3 C10 1.7(6)
N2 C4 N3 C11 178.4(5)
N2 C5 C6 C7 177.9(5)
N2 C5 C10 C9 -178.0(5)
N2 C5 C10 N3 1.2(6)
N3 C4 N2 C5 -0.9(5)
N3 C4 N2 Fe1 -173.2(3)
N4 C14 N5 C20 0.2(6)
N4 C14 N5 C21 178.2(5)
N4 C15 C16 C17 -178.9(5)
N4 C15 C20 C19 178.3(5)
N4 C15 C20 N5 -0.4(6)
N5 C14 N4 C15 -0.4(5)
N5 C14 N4 Fe1 165.5(3)
N6 C24 C25 N7 -6.0(6)
N6 C24 C25 N8 178.4(4)
N6 C34 C35 N9 -25.4(5)
N6 C34 C35 N10 156.7(4)
N7 C25 N8 C31 -0.4(4)
N7 C25 N8 C32 175.4(4)
N7 C26 C27 C28 -179.1(4)
N7 C26 C31 C30 179.1(4)
N7 C26 C31 N8 0.6(4)
N8 C25 N7 C26 0.8(4)
N8 C25 N7 Fe2 -174.5(3)
N9 C35 N10 C41 -0.3(4)
N9 C35 N10 C42 -177.7(3)
N9 C36 C37 C38 179.7(4)
N9 C36 C41 C40 179.8(3)
N9 C36 C41 N10 -0.4(4)
N10 C35 N9 C36 0.0(4)
N10 C35 N9 Fe2 178.2(2)
N11A C44 N11B C45B -56(2)
N11A C44 N11B C46B 122(6)
N11A C44 O4 Fe1 163.1(7)
N11B C44 N11A C45A 149(3)
N11B C44 N11A C46A -32(2)
N11B C44 O4 Fe1 127(4)
N12 C47 O5 Fe2 179.6(3)
O1 C1 C2 N1 -56.5(5)
O1 C1 C23 N6 46.1(4)
O3 N13 Fe1 N2 -83(2)
O3 N13 Fe1 N4 85(2)
O3 N13 Fe1 O1 -178(2)
O3 N13 Fe1 O4 3(2)
O4 C44 N11A C45A -3.0(16)
O4 C44 N11A C46A 176.3(10)
O4 C44 N11B C45B 0(5)
O4 C44 N11B C46B 178(3)
O5 C47 N12 C48 180.0(5)
O5 C47 N12 C49 0.8(8)

loop_
_smtbx_masks_void_nr
_smtbx_masks_void_average_x
_smtbx_masks_void_average_y
_smtbx_masks_void_average_z
_smtbx_masks_void_volume
_smtbx_masks_void_count_electrons
1 -0.264 0.264 -0.264 645.3 169.7
